data_1565820
loop_
_publ_author_name
'Liu, Ming-Shang'
'Du, Hai-Wu'
'Shu, Wei'

_publ_section_title
;
 Metal-free allylic C--H nitrogenation, oxygenation, and carbonation of
 alkenes by thianthrenation
;
_journal_issue 4
_journal_name_full 'Chemical Science'
_journal_page_first 1003
_journal_page_last 1008
_journal_paper_doi 10.1039/D1SC06577G
_journal_volume 13
_journal_year 2022
_chemical_formula_moiety 'C22 H20 S2, 2(C F3 O3 S)'
_chemical_formula_sum 'C24 H20 F6 O6 S4'
_chemical_formula_weight 646.64
_space_group_crystal_system monoclinic
_space_group_IT_number 14
_space_group_name_Hall '-P 2yn'
_space_group_name_H-M_alt 'P 1 21/n 1'
_atom_sites_solution_hydrogens geom
_atom_sites_solution_primary dual
_audit_creation_date 2021-07-02
_audit_creation_method
;
Olex2 1.3
(compiled 2020.11.12 svn.r5f609507 for OlexSys, GUI svn.r6272)
;
_audit_update_record
;
2021-09-17 deposited with the CCDC.	2021-12-20 downloaded from the CCDC.
;
_cell_angle_alpha 90
_cell_angle_beta 99.542(4)
_cell_angle_gamma 90
_cell_formula_units_Z 4
_cell_length_a 9.1824(10)
_cell_length_b 17.1893(15)
_cell_length_c 16.2826(15)
_cell_measurement_reflns_used 9935
_cell_measurement_temperature 100
_cell_measurement_theta_max 68.29
_cell_measurement_theta_min 3.76
_cell_volume 2534.5(4)
_computing_cell_refinement 'SAINT V8.40A (Bruker, 2019)'
_computing_data_reduction 'SAINT V8.40A (Bruker, 2019)'
_computing_molecular_graphics 'Olex2 1.3 (Dolomanov et al., 2009)'
_computing_publication_material 'Olex2 1.3 (Dolomanov et al., 2009)'
_computing_structure_refinement 'XL  (Sheldrick, 2008)'
_computing_structure_solution 'SHELXT 2014/5 (Sheldrick, 2014)'
_diffrn_ambient_temperature 100.0
_diffrn_detector 'Bruker PHOTON 100 area detector'
_diffrn_detector_area_resol_mean 7.9
_diffrn_detector_type 'CMOS area detector'
_diffrn_measured_fraction_theta_full 0.995
_diffrn_measured_fraction_theta_max 0.992
_diffrn_measurement_device 'three-circle diffractometer'
_diffrn_measurement_device_type 'Bruker CMOS area detector'
_diffrn_measurement_method '\w and \f scans'
_diffrn_radiation_monochromator 'mirror optics'
_diffrn_radiation_probe x-ray
_diffrn_radiation_type CuK\a
_diffrn_radiation_wavelength 1.54178
_diffrn_reflns_av_R_equivalents 0.0543
_diffrn_reflns_av_unetI/netI 0.0342
_diffrn_reflns_Laue_measured_fraction_full 0.995
_diffrn_reflns_Laue_measured_fraction_max 0.992
_diffrn_reflns_limit_h_max 9
_diffrn_reflns_limit_h_min -11
_diffrn_reflns_limit_k_max 20
_diffrn_reflns_limit_k_min -18
_diffrn_reflns_limit_l_max 19
_diffrn_reflns_limit_l_min -19
_diffrn_reflns_number 23136
_diffrn_reflns_point_group_measured_fraction_full 0.995
_diffrn_reflns_point_group_measured_fraction_max 0.992
_diffrn_reflns_theta_full 67.679
_diffrn_reflns_theta_max 68.446
_diffrn_reflns_theta_min 3.767
_diffrn_source 'microfocus sealed X-ray tube'
_diffrn_source_current 1.1
_diffrn_source_power 0.055
_diffrn_source_type 'Incoatec I\ms'
_diffrn_source_voltage 50.0
_diffrn_standards_number 0
_exptl_absorpt_coefficient_mu 4.240
_exptl_absorpt_correction_T_max 0.7531
_exptl_absorpt_correction_T_min 0.4860
_exptl_absorpt_correction_type multi-scan
_exptl_absorpt_process_details
;
SADABS-2016/2 (Bruker,2016/2) was used for absorption correction.
wR2(int) was 0.1366 before and 0.0708 after correction.
The Ratio of minimum to maximum transmission is 0.6453.
The \l/2 correction factor is Not present.
;
_exptl_crystal_colour colourless
_exptl_crystal_colour_primary colourless
_exptl_crystal_density_diffrn 1.695
_exptl_crystal_description block
_exptl_crystal_F_000 1320
_exptl_crystal_size_max 0.25
_exptl_crystal_size_mid 0.22
_exptl_crystal_size_min 0.18
_refine_diff_density_max 0.914
_refine_diff_density_min -0.345
_refine_diff_density_rms 0.065
_refine_ls_extinction_method none
_refine_ls_goodness_of_fit_ref 1.047
_refine_ls_hydrogen_treatment constr
_refine_ls_matrix_type full
_refine_ls_number_parameters 361
_refine_ls_number_reflns 4623
_refine_ls_number_restraints 0
_refine_ls_restrained_S_all 1.047
_refine_ls_R_factor_all 0.0373
_refine_ls_R_factor_gt 0.0356
_refine_ls_shift/su_max 0.001
_refine_ls_shift/su_mean 0.000
_refine_ls_structure_factor_coef Fsqd
_refine_ls_weighting_details 'w=1/[\s^2^(Fo^2^)+(0.0441P)^2^+2.7134P] where P=(Fo^2^+2Fc^2^)/3'
_refine_ls_weighting_scheme calc
_refine_ls_wR_factor_gt 0.0933
_refine_ls_wR_factor_ref 0.0947
_reflns_Friedel_coverage 0.000
_reflns_number_gt 4387
_reflns_number_total 4623
_reflns_threshold_expression 'I > 2\s(I)'
_cod_data_source_file d1sc06577g2.cif
_cod_data_source_block cxy3323_0m
_cod_depositor_comments 'Adding full bibliography for 1565818--1565820.cif.'
_cod_database_code 1565820
_shelx_shelxl_version_number 2016/6
_shelx_space_group_comment
;
The symmetry employed for this shelxl refinement is uniquely defined
by the following loop, which should always be used as a source of
symmetry information in preference to the above space-group names.
They are only intended as comments.
;
_olex2_refinement_description
;
1. Fixed Uiso
 At 1.2 times of:
  All C(H) groups, All C(H,H) groups
2.a Ternary CH refined with riding coordinates:
 C5(H5)
2.b Secondary CH2 refined with riding coordinates:
 C4(H4A,H4B), C6(H6A,H6B), C7(H7A,H7B)
2.c Aromatic/amide H refined with riding coordinates:
 C1(H1), C2(H2), C9(H9), C10(H10), C11(H11), C12(H12), C13(H13), C14(H14),
 C16(H16), C17(H17), C20(H20), C21(H21), C22(H22)
;
_olex2_submission_special_instructions 'No special instructions were received'

loop_
_space_group_symop_operation_xyz
'x, y, z'
'-x+1/2, y+1/2, -z+1/2'
'-x, -y, -z'
'x-1/2, -y-1/2, z-1/2'

loop_
_atom_site_label
_atom_site_type_symbol
_atom_site_fract_x
_atom_site_fract_y
_atom_site_fract_z
_atom_site_U_iso_or_equiv
_atom_site_adp_type
_atom_site_occupancy
_atom_site_site_symmetry_order
_atom_site_calc_flag
_atom_site_refinement_flags_posn
_atom_site_refinement_flags_adp
_atom_site_refinement_flags_occupancy
_atom_site_disorder_assembly
_atom_site_disorder_group
S1 S 0.52811(5) 0.43727(3) 0.87208(3) 0.01507(13) Uani 1 1 d . . . . .
S2 S 0.72512(5) 0.33950(3) 0.77227(3) 0.01543(13) Uani 1 1 d . . . . .
S3 S 1.06305(5) 0.48697(3) 0.74515(3) 0.01748(13) Uani 1 1 d . . . . .
S4 S 0.91905(6) 0.15693(3) 0.59058(3) 0.01746(13) Uani 1 1 d . . . . .
F1 F 0.93605(16) 0.48209(8) 0.58877(8) 0.0327(3) Uani 1 1 d . . . . .
F2 F 1.09216(16) 0.57523(8) 0.61768(9) 0.0341(3) Uani 1 1 d . . . . .
F3 F 1.16930(18) 0.45770(9) 0.60833(10) 0.0394(4) Uani 1 1 d . . . . .
F4 F 0.87615(19) 0.27700(9) 0.49116(9) 0.0422(4) Uani 1 1 d . . . . .
F5 F 1.01124(19) 0.30057(8) 0.60861(10) 0.0397(4) Uani 1 1 d . . . . .
F6 F 1.09971(18) 0.23638(8) 0.51490(11) 0.0413(4) Uani 1 1 d . . . . .
O1 O 1.21386(18) 0.50115(9) 0.78321(11) 0.0291(4) Uani 1 1 d . . . . .
O2 O 1.01317(17) 0.40749(8) 0.74920(9) 0.0211(3) Uani 1 1 d . . . . .
O3 O 0.95743(17) 0.54427(9) 0.76297(9) 0.0228(3) Uani 1 1 d . . . . .
O4 O 0.88706(19) 0.10794(9) 0.51790(10) 0.0277(4) Uani 1 1 d . . . . .
O5 O 1.04570(18) 0.13252(10) 0.64916(10) 0.0263(4) Uani 1 1 d . . . . .
O6 O 0.79197(17) 0.17916(10) 0.62664(10) 0.0272(4) Uani 1 1 d . . . . .
C1 C 0.2595(2) 0.26172(12) 0.78125(14) 0.0217(5) Uani 1 1 d . . . . .
H1 H 0.158695 0.247956 0.778788 0.026 Uiso 1 1 calc R U . . .
C2 C 0.3135(2) 0.32819(12) 0.82488(13) 0.0192(4) Uani 1 1 d . . . . .
H2 H 0.252406 0.358512 0.854144 0.023 Uiso 1 1 calc R U . . .
C3 C 0.4583(2) 0.34856(11) 0.82425(12) 0.0151(4) Uani 1 1 d . . . . .
C4 C 0.5861(2) 0.48547(12) 0.78321(13) 0.0182(4) Uani 1 1 d . . . . .
H4A H 0.498396 0.510490 0.750146 0.022 Uiso 1 1 calc R U . . .
H4B H 0.656163 0.527417 0.804569 0.022 Uiso 1 1 calc R U . . .
C5 C 0.6589(2) 0.43461(11) 0.72473(13) 0.0170(4) Uani 1 1 d . . . . .
H5 H 0.746744 0.463382 0.711477 0.020 Uiso 1 1 calc R U . . .
C6 C 0.5556(2) 0.41957(12) 0.64303(13) 0.0193(4) Uani 1 1 d . . . . .
H6A H 0.531204 0.470040 0.614783 0.023 Uiso 1 1 calc R U . . .
H6B H 0.462452 0.397241 0.655785 0.023 Uiso 1 1 calc R U . . .
C7 C 0.6164(2) 0.36502(13) 0.58271(13) 0.0212(4) Uani 1 1 d . . . . .
H7A H 0.716433 0.382649 0.576010 0.025 Uiso 1 1 calc R U . . .
H7B H 0.625478 0.311962 0.606659 0.025 Uiso 1 1 calc R U . . .
C8 C 0.5195(2) 0.36221(12) 0.49836(13) 0.0201(4) Uani 1 1 d . . . . .
C9 C 0.3662(3) 0.35347(13) 0.48984(14) 0.0237(5) Uani 1 1 d . . . . .
H9 H 0.321206 0.348699 0.538120 0.028 Uiso 1 1 calc R U . . .
C10 C 0.2788(3) 0.35170(14) 0.41127(15) 0.0268(5) Uani 1 1 d . . . . .
H10 H 0.174674 0.346805 0.406335 0.032 Uiso 1 1 calc R U . . .
C11 C 0.3429(3) 0.35702(13) 0.34054(14) 0.0247(5) Uani 1 1 d . . . . .
H11 H 0.283320 0.355693 0.286975 0.030 Uiso 1 1 calc R U . . .
C12 C 0.8977(3) 0.40516(13) 1.03978(13) 0.0230(5) Uani 1 1 d . . . . .
H12 H 0.934885 0.418911 1.095848 0.028 Uiso 1 1 calc R U . . .
C13 C 0.9854(2) 0.36231(13) 0.99500(14) 0.0226(5) Uani 1 1 d . . . . .
H13 H 1.081527 0.346855 1.020785 0.027 Uiso 1 1 calc R U . . .
C14 C 0.9344(2) 0.34166(12) 0.91263(14) 0.0193(4) Uani 1 1 d . . . . .
H14 H 0.994151 0.312025 0.881893 0.023 Uiso 1 1 calc R U . . .
C15 C 0.7947(2) 0.36531(12) 0.87674(12) 0.0157(4) Uani 1 1 d . . . . .
C16 C 0.3491(2) 0.21534(12) 0.74148(14) 0.0214(4) Uani 1 1 d . . . . .
H16 H 0.310217 0.169292 0.713893 0.026 Uiso 1 1 calc R U . . .
C17 C 0.4960(2) 0.23565(12) 0.74156(13) 0.0196(4) Uani 1 1 d . . . . .
H17 H 0.558293 0.204162 0.714234 0.024 Uiso 1 1 calc R U . . .
C18 C 0.5484(2) 0.30293(12) 0.78257(12) 0.0154(4) Uani 1 1 d . . . . .
C19 C 0.7054(2) 0.40757(11) 0.92206(12) 0.0145(4) Uani 1 1 d . . . . .
C20 C 0.7561(2) 0.42847(12) 1.00419(13) 0.0196(4) Uani 1 1 d . . . . .
H20 H 0.696066 0.457738 1.035104 0.023 Uiso 1 1 calc R U . . .
C21 C 0.5815(2) 0.36772(12) 0.42652(13) 0.0203(4) Uani 1 1 d . . . . .
H21 H 0.685293 0.373955 0.430861 0.024 Uiso 1 1 calc R U . . .
C22 C 0.4942(3) 0.36427(12) 0.34822(14) 0.0235(5) Uani 1 1 d . . . . .
H22 H 0.538965 0.366930 0.299717 0.028 Uiso 1 1 calc R U . . .
C23 C 1.0656(3) 0.50105(13) 0.63423(14) 0.0238(5) Uani 1 1 d . . . . .
C24 C 0.9803(3) 0.24770(13) 0.54964(14) 0.0239(5) Uani 1 1 d . . . . .

loop_
_atom_site_aniso_label
_atom_site_aniso_U_11
_atom_site_aniso_U_22
_atom_site_aniso_U_33
_atom_site_aniso_U_23
_atom_site_aniso_U_13
_atom_site_aniso_U_12
S1 0.0159(3) 0.0132(2) 0.0158(2) -0.00029(17) 0.00176(19) 0.00045(17)
S2 0.0149(3) 0.0171(2) 0.0139(2) -0.00185(17) 0.00140(19) -0.00026(18)
S3 0.0172(3) 0.0162(3) 0.0183(3) -0.00172(18) 0.00104(19) -0.00092(18)
S4 0.0185(3) 0.0164(2) 0.0167(2) 0.00048(18) 0.0008(2) -0.00227(18)
F1 0.0380(8) 0.0392(8) 0.0191(7) -0.0005(6) -0.0004(6) -0.0077(6)
F2 0.0391(8) 0.0261(7) 0.0398(8) 0.0094(6) 0.0146(7) -0.0067(6)
F3 0.0426(9) 0.0414(8) 0.0401(8) -0.0024(7) 0.0246(7) 0.0070(7)
F4 0.0606(11) 0.0335(8) 0.0302(8) 0.0134(6) 0.0004(7) 0.0157(7)
F5 0.0593(10) 0.0198(7) 0.0397(8) -0.0091(6) 0.0068(8) -0.0085(7)
F6 0.0466(9) 0.0279(7) 0.0574(10) 0.0070(7) 0.0316(8) -0.0022(6)
O1 0.0216(8) 0.0247(8) 0.0376(10) -0.0014(7) -0.0051(7) -0.0033(6)
O2 0.0232(8) 0.0174(7) 0.0233(8) 0.0000(6) 0.0052(6) -0.0021(6)
O3 0.0242(8) 0.0210(8) 0.0229(8) -0.0046(6) 0.0032(6) 0.0032(6)
O4 0.0321(9) 0.0250(8) 0.0253(8) -0.0096(7) 0.0024(7) -0.0068(7)
O5 0.0236(8) 0.0298(9) 0.0240(8) 0.0081(7) -0.0010(7) 0.0019(7)
O6 0.0198(8) 0.0375(9) 0.0241(8) -0.0011(7) 0.0035(7) -0.0014(7)
C1 0.0149(10) 0.0218(11) 0.0273(11) 0.0049(9) -0.0001(9) -0.0032(8)
C2 0.0189(11) 0.0177(10) 0.0205(10) 0.0030(8) 0.0024(8) 0.0011(8)
C3 0.0158(10) 0.0126(9) 0.0154(10) 0.0023(7) -0.0014(8) -0.0001(7)
C4 0.0237(11) 0.0134(10) 0.0178(10) 0.0042(8) 0.0046(8) 0.0004(8)
C5 0.0200(10) 0.0152(9) 0.0161(10) 0.0030(8) 0.0035(8) -0.0006(8)
C6 0.0209(11) 0.0204(10) 0.0159(10) 0.0007(8) 0.0014(8) 0.0016(8)
C7 0.0204(11) 0.0245(11) 0.0181(10) -0.0007(9) 0.0015(9) 0.0023(9)
C8 0.0230(11) 0.0174(10) 0.0191(10) -0.0012(8) 0.0016(9) 0.0023(8)
C9 0.0236(12) 0.0293(12) 0.0186(11) -0.0038(9) 0.0047(9) -0.0017(9)
C10 0.0221(12) 0.0296(12) 0.0267(12) -0.0033(9) -0.0015(10) -0.0008(9)
C11 0.0351(13) 0.0185(10) 0.0176(11) 0.0000(8) -0.0038(9) 0.0010(9)
C12 0.0259(12) 0.0265(11) 0.0145(10) -0.0008(8) -0.0029(9) -0.0054(9)
C13 0.0183(11) 0.0251(11) 0.0217(11) 0.0010(9) -0.0047(9) -0.0020(9)
C14 0.0171(11) 0.0187(10) 0.0215(11) -0.0014(8) 0.0017(9) -0.0003(8)
C15 0.0161(10) 0.0162(9) 0.0139(9) -0.0012(8) 0.0002(8) -0.0034(8)
C16 0.0221(11) 0.0161(10) 0.0238(11) -0.0009(8) -0.0025(9) -0.0028(8)
C17 0.0206(11) 0.0171(10) 0.0195(10) -0.0013(8) -0.0013(8) 0.0015(8)
C18 0.0144(10) 0.0171(9) 0.0139(9) 0.0027(8) -0.0005(8) -0.0009(8)
C19 0.0149(9) 0.0132(9) 0.0147(9) 0.0007(7) 0.0002(8) -0.0011(7)
C20 0.0231(11) 0.0181(10) 0.0176(10) -0.0019(8) 0.0040(9) -0.0029(8)
C21 0.0214(11) 0.0187(10) 0.0218(11) 0.0027(8) 0.0064(9) 0.0033(8)
C22 0.0365(13) 0.0178(10) 0.0171(10) 0.0043(8) 0.0073(9) 0.0074(9)
C23 0.0247(12) 0.0222(11) 0.0260(12) 0.0009(9) 0.0088(9) -0.0014(9)
C24 0.0314(13) 0.0166(10) 0.0241(11) 0.0004(8) 0.0062(10) 0.0023(9)

loop_
_atom_type_symbol
_atom_type_description
_atom_type_scat_dispersion_real
_atom_type_scat_dispersion_imag
_atom_type_scat_source
C C 0.0181 0.0091 'International Tables Vol C Tables 4.2.6.8 and 6.1.1.4'
H H 0.0000 0.0000 'International Tables Vol C Tables 4.2.6.8 and 6.1.1.4'
O O 0.0492 0.0322 'International Tables Vol C Tables 4.2.6.8 and 6.1.1.4'
F F 0.0727 0.0534 'International Tables Vol C Tables 4.2.6.8 and 6.1.1.4'
S S 0.3331 0.5567 'International Tables Vol C Tables 4.2.6.8 and 6.1.1.4'

loop_
_geom_angle_atom_site_label_1
_geom_angle_atom_site_label_2
_geom_angle_atom_site_label_3
_geom_angle
_geom_angle_site_symmetry_1
_geom_angle_site_symmetry_3
_geom_angle_publ_flag
C3 S1 C4 99.98(9) . . ?
C19 S1 C3 101.00(9) . . ?
C19 S1 C4 97.38(10) . . ?
C15 S2 C5 102.68(9) . . ?
C15 S2 C18 100.83(9) . . ?
C18 S2 C5 96.27(9) . . ?
O1 S3 O2 115.42(10) . . ?
O1 S3 O3 115.30(10) . . ?
O1 S3 C23 103.53(11) . . ?
O2 S3 C23 103.08(10) . . ?
O3 S3 O2 113.99(9) . . ?
O3 S3 C23 103.14(10) . . ?
O4 S4 C24 103.47(10) . . ?
O5 S4 O4 113.95(10) . . ?
O5 S4 O6 115.28(10) . . ?
O5 S4 C24 103.14(10) . . ?
O6 S4 O4 114.85(10) . . ?
O6 S4 C24 104.00(10) . . ?
C2 C1 H1 119.2 . . ?
C16 C1 H1 119.2 . . ?
C16 C1 C2 121.6(2) . . ?
C1 C2 H2 121.1 . . ?
C3 C2 C1 117.9(2) . . ?
C3 C2 H2 121.1 . . ?
C2 C3 S1 119.49(16) . . ?
C2 C3 C18 120.80(19) . . ?
C18 C3 S1 119.62(16) . . ?
S1 C4 H4A 108.1 . . ?
S1 C4 H4B 108.1 . . ?
H4A C4 H4B 107.3 . . ?
C5 C4 S1 116.80(14) . . ?
C5 C4 H4A 108.1 . . ?
C5 C4 H4B 108.1 . . ?
S2 C5 H5 107.7 . . ?
C4 C5 S2 112.91(14) . . ?
C4 C5 H5 107.7 . . ?
C6 C5 S2 109.06(14) . . ?
C6 C5 C4 111.63(17) . . ?
C6 C5 H5 107.7 . . ?
C5 C6 H6A 108.5 . . ?
C5 C6 H6B 108.5 . . ?
C5 C6 C7 115.09(17) . . ?
H6A C6 H6B 107.5 . . ?
C7 C6 H6A 108.5 . . ?
C7 C6 H6B 108.5 . . ?
C6 C7 H7A 109.1 . . ?
C6 C7 H7B 109.1 . . ?
H7A C7 H7B 107.9 . . ?
C8 C7 C6 112.40(18) . . ?
C8 C7 H7A 109.1 . . ?
C8 C7 H7B 109.1 . . ?
C9 C8 C7 121.7(2) . . ?
C21 C8 C7 120.2(2) . . ?
C21 C8 C9 118.1(2) . . ?
C8 C9 H9 119.7 . . ?
C10 C9 C8 120.6(2) . . ?
C10 C9 H9 119.7 . . ?
C9 C10 H10 119.9 . . ?
C11 C10 C9 120.3(2) . . ?
C11 C10 H10 119.9 . . ?
C10 C11 H11 120.2 . . ?
C22 C11 C10 119.5(2) . . ?
C22 C11 H11 120.2 . . ?
C13 C12 H12 119.4 . . ?
C13 C12 C20 121.2(2) . . ?
C20 C12 H12 119.4 . . ?
C12 C13 H13 119.6 . . ?
C12 C13 C14 120.7(2) . . ?
C14 C13 H13 119.6 . . ?
C13 C14 H14 120.8 . . ?
C15 C14 C13 118.3(2) . . ?
C15 C14 H14 120.8 . . ?
C14 C15 S2 119.65(16) . . ?
C14 C15 C19 121.08(19) . . ?
C19 C15 S2 119.24(16) . . ?
C1 C16 H16 119.8 . . ?
C1 C16 C17 120.4(2) . . ?
C17 C16 H16 119.8 . . ?
C16 C17 H17 121.0 . . ?
C18 C17 C16 118.0(2) . . ?
C18 C17 H17 121.0 . . ?
C3 C18 S2 118.18(15) . . ?
C17 C18 S2 120.11(16) . . ?
C17 C18 C3 121.25(19) . . ?
C15 C19 S1 118.91(15) . . ?
C20 C19 S1 120.28(16) . . ?
C20 C19 C15 120.77(19) . . ?
C12 C20 H20 121.1 . . ?
C19 C20 C12 117.9(2) . . ?
C19 C20 H20 121.1 . . ?
C8 C21 H21 119.5 . . ?
C8 C21 C22 121.1(2) . . ?
C22 C21 H21 119.5 . . ?
C11 C22 C21 120.4(2) . . ?
C11 C22 H22 119.8 . . ?
C21 C22 H22 119.8 . . ?
F1 C23 S3 111.12(15) . . ?
F1 C23 F2 107.32(19) . . ?
F2 C23 S3 111.05(16) . . ?
F3 C23 S3 111.47(16) . . ?
F3 C23 F1 107.85(19) . . ?
F3 C23 F2 107.84(18) . . ?
F4 C24 S4 110.88(16) . . ?
F5 C24 S4 111.47(16) . . ?
F5 C24 F4 107.61(18) . . ?
F5 C24 F6 108.5(2) . . ?
F6 C24 S4 110.92(15) . . ?
F6 C24 F4 107.25(19) . . ?

loop_
_geom_bond_atom_site_label_1
_geom_bond_atom_site_label_2
_geom_bond_distance
_geom_bond_site_symmetry_2
_geom_bond_publ_flag
S1 C3 1.782(2) . ?
S1 C4 1.822(2) . ?
S1 C19 1.770(2) . ?
S2 C5 1.867(2) . ?
S2 C15 1.772(2) . ?
S2 C18 1.774(2) . ?
S3 O1 1.4411(17) . ?
S3 O2 1.4459(15) . ?
S3 O3 1.4451(15) . ?
S3 C23 1.826(2) . ?
S4 O4 1.4424(16) . ?
S4 O5 1.4390(16) . ?
S4 O6 1.4419(17) . ?
S4 C24 1.822(2) . ?
F1 C23 1.333(3) . ?
F2 C23 1.334(3) . ?
F3 C23 1.332(3) . ?
F4 C24 1.332(3) . ?
F5 C24 1.318(3) . ?
F6 C24 1.328(3) . ?
C1 H1 0.9500 . ?
C1 C2 1.393(3) . ?
C1 C16 1.381(3) . ?
C2 H2 0.9500 . ?
C2 C3 1.376(3) . ?
C3 C18 1.395(3) . ?
C4 H4A 0.9900 . ?
C4 H4B 0.9900 . ?
C4 C5 1.526(3) . ?
C5 H5 1.0000 . ?
C5 C6 1.523(3) . ?
C6 H6A 0.9900 . ?
C6 H6B 0.9900 . ?
C6 C7 1.529(3) . ?
C7 H7A 0.9900 . ?
C7 H7B 0.9900 . ?
C7 C8 1.508(3) . ?
C8 C9 1.400(3) . ?
C8 C21 1.386(3) . ?
C9 H9 0.9500 . ?
C9 C10 1.393(3) . ?
C10 H10 0.9500 . ?
C10 C11 1.381(3) . ?
C11 H11 0.9500 . ?
C11 C22 1.379(3) . ?
C12 H12 0.9500 . ?
C12 C13 1.385(3) . ?
C12 C20 1.392(3) . ?
C13 H13 0.9500 . ?
C13 C14 1.391(3) . ?
C14 H14 0.9500 . ?
C14 C15 1.380(3) . ?
C15 C19 1.394(3) . ?
C16 H16 0.9500 . ?
C16 C17 1.393(3) . ?
C17 H17 0.9500 . ?
C17 C18 1.381(3) . ?
C19 C20 1.388(3) . ?
C20 H20 0.9500 . ?
C21 H21 0.9500 . ?
C21 C22 1.390(3) . ?
C22 H22 0.9500 . ?

loop_
_geom_torsion_atom_site_label_1
_geom_torsion_atom_site_label_2
_geom_torsion_atom_site_label_3
_geom_torsion_atom_site_label_4
_geom_torsion
_geom_torsion_site_symmetry_1
_geom_torsion_site_symmetry_2
_geom_torsion_site_symmetry_3
_geom_torsion_site_symmetry_4
_geom_torsion_publ_flag
S1 C3 C18 S2 -4.8(2) . . . . ?
S1 C3 C18 C17 -177.04(16) . . . . ?
S1 C4 C5 S2 -17.3(2) . . . . ?
S1 C4 C5 C6 105.99(18) . . . . ?
S1 C19 C20 C12 -178.46(16) . . . . ?
S2 C5 C6 C7 -51.1(2) . . . . ?
S2 C15 C19 S1 -2.5(2) . . . . ?
S2 C15 C19 C20 179.70(15) . . . . ?
O1 S3 C23 F1 173.56(15) . . . . ?
O1 S3 C23 F2 -67.05(18) . . . . ?
O1 S3 C23 F3 53.23(18) . . . . ?
O2 S3 C23 F1 52.95(17) . . . . ?
O2 S3 C23 F2 172.34(15) . . . . ?
O2 S3 C23 F3 -67.39(18) . . . . ?
O3 S3 C23 F1 -65.93(17) . . . . ?
O3 S3 C23 F2 53.46(18) . . . . ?
O3 S3 C23 F3 173.74(15) . . . . ?
O4 S4 C24 F4 58.59(17) . . . . ?
O4 S4 C24 F5 178.47(16) . . . . ?
O4 S4 C24 F6 -60.46(19) . . . . ?
O5 S4 C24 F4 177.58(15) . . . . ?
O5 S4 C24 F5 -62.55(18) . . . . ?
O5 S4 C24 F6 58.53(19) . . . . ?
O6 S4 C24 F4 -61.74(17) . . . . ?
O6 S4 C24 F5 58.13(19) . . . . ?
O6 S4 C24 F6 179.20(16) . . . . ?
C1 C2 C3 S1 174.98(16) . . . . ?
C1 C2 C3 C18 -1.3(3) . . . . ?
C1 C16 C17 C18 0.2(3) . . . . ?
C2 C1 C16 C17 -2.3(3) . . . . ?
C2 C3 C18 S2 171.50(16) . . . . ?
C2 C3 C18 C17 -0.8(3) . . . . ?
C3 S1 C4 C5 -39.52(18) . . . . ?
C3 S1 C19 C15 48.57(18) . . . . ?
C3 S1 C19 C20 -133.63(17) . . . . ?
C4 S1 C3 C2 -121.37(17) . . . . ?
C4 S1 C3 C18 54.97(18) . . . . ?
C4 S1 C19 C15 -53.16(17) . . . . ?
C4 S1 C19 C20 124.64(17) . . . . ?
C4 C5 C6 C7 -176.54(17) . . . . ?
C5 S2 C15 C14 -129.66(17) . . . . ?
C5 S2 C15 C19 52.03(18) . . . . ?
C5 S2 C18 C3 -53.52(17) . . . . ?
C5 S2 C18 C17 118.82(17) . . . . ?
C5 C6 C7 C8 -171.22(18) . . . . ?
C6 C7 C8 C9 -46.7(3) . . . . ?
C6 C7 C8 C21 133.8(2) . . . . ?
C7 C8 C9 C10 179.5(2) . . . . ?
C7 C8 C21 C22 179.19(19) . . . . ?
C8 C9 C10 C11 1.3(3) . . . . ?
C8 C21 C22 C11 1.5(3) . . . . ?
C9 C8 C21 C22 -0.3(3) . . . . ?
C9 C10 C11 C22 -0.1(3) . . . . ?
C10 C11 C22 C21 -1.2(3) . . . . ?
C12 C13 C14 C15 0.3(3) . . . . ?
C13 C12 C20 C19 -0.2(3) . . . . ?
C13 C14 C15 S2 -179.49(16) . . . . ?
C13 C14 C15 C19 -1.2(3) . . . . ?
C14 C15 C19 S1 179.22(16) . . . . ?
C14 C15 C19 C20 1.4(3) . . . . ?
C15 S2 C5 C4 -38.55(17) . . . . ?
C15 S2 C5 C6 -163.26(14) . . . . ?
C15 S2 C18 C3 50.71(18) . . . . ?
C15 S2 C18 C17 -136.94(17) . . . . ?
C15 C19 C20 C12 -0.7(3) . . . . ?
C16 C1 C2 C3 2.8(3) . . . . ?
C16 C17 C18 S2 -170.78(16) . . . . ?
C16 C17 C18 C3 1.3(3) . . . . ?
C18 S2 C5 C4 64.07(16) . . . . ?
C18 S2 C5 C6 -60.65(15) . . . . ?
C18 S2 C15 C14 131.31(17) . . . . ?
C18 S2 C15 C19 -47.00(18) . . . . ?
C19 S1 C3 C2 139.01(17) . . . . ?
C19 S1 C3 C18 -44.65(18) . . . . ?
C19 S1 C4 C5 63.09(17) . . . . ?
C20 C12 C13 C14 0.3(3) . . . . ?
C21 C8 C9 C10 -1.0(3) . . . . ?
